data_7059067
loop_
_publ_author_name
'Vaddamanu, Moulali'
'Velappan, Kavitha'
'Prabusankar, Ganesan'

_publ_section_title
;
 Highly active mesoionic chalcogenone zinc(ii) derivatives for C--S
 cross-coupling reactions
;
_journal_issue 1
_journal_name_full 'New Journal of Chemistry'
_journal_page_first 129
_journal_page_last 140
_journal_paper_doi 10.1039/C9NJ04440J
_journal_volume 44
_journal_year 2020
_chemical_formula_moiety 'C19 H23 Br2 N3 O S Zn'
_chemical_formula_sum 'C19 H23 Br2 N3 O S Zn'
_chemical_formula_weight 566.68
_space_group_crystal_system monoclinic
_space_group_IT_number 14
_space_group_name_Hall '-P 2yn'
_space_group_name_H-M_alt 'P 1 21/n 1'
_symmetry_Int_Tables_number 14
_atom_sites_solution_primary direct
_audit_creation_date 2019-10-20
_audit_creation_method
;
Olex2 1.2
(compiled 2016.08.25 svn.r3337 for OlexSys, GUI svn.r5221)
;
_audit_update_record
;
2019-10-25 deposited with the CCDC.	2019-11-19 downloaded from the CCDC.
;
_cell_angle_alpha 90
_cell_angle_beta 105.480(6)
_cell_angle_gamma 90
_cell_formula_units_Z 4
_cell_length_a 11.3268(7)
_cell_length_b 14.1364(8)
_cell_length_c 15.1166(8)
_cell_measurement_reflns_used 2463
_cell_measurement_temperature 293(2)
_cell_measurement_theta_max 28.9744
_cell_measurement_theta_min 2.9125
_cell_volume 2332.7(2)
_computing_cell_refinement
;
CrysAlisPro, Agilent Technologies,
Version 1.171.35.19 (release 27-10-2011 CrysAlis171 .NET)
(compiled Oct 27 2011,15:02:11)
;
_computing_data_collection
;
CrysAlisPro, Agilent Technologies,
Version 1.171.35.19 (release 27-10-2011 CrysAlis171 .NET)
(compiled Oct 27 2011,15:02:11)
;
_computing_data_reduction
;
CrysAlisPro, Agilent Technologies,
Version 1.171.35.19 (release 27-10-2011 CrysAlis171 .NET)
(compiled Oct 27 2011,15:02:11)
;
_computing_molecular_graphics 'Olex2 (Dolomanov et al., 2009)'
_computing_publication_material 'Olex2 (Dolomanov et al., 2009)'
_computing_structure_refinement 'olex2.refine (Bourhis et al., 2015)'
_computing_structure_solution 'SIR2004 (Burla et al., 2007)'
_diffrn_ambient_temperature 293
_diffrn_detector_area_resol_mean 16.1293
_diffrn_measured_fraction_theta_full 0.9978
_diffrn_measured_fraction_theta_max 0.8568
_diffrn_measurement_details
;
#__ type_ start__ end____ width___ exp.time_
  1 omega  -21.00    9.00   1.0000    3.8800
omega____ theta____ kappa____ phi______ frames
    -      -18.3456  -77.0000 -120.0000 30

#__ type_ start__ end____ width___ exp.time_
  2 omega   59.00   89.00   1.0000    3.8800
omega____ theta____ kappa____ phi______ frames
    -       20.2206   57.0000  -30.0000 30

#__ type_ start__ end____ width___ exp.time_
  3 omega   35.00   76.00   1.0000    3.8800
omega____ theta____ kappa____ phi______ frames
    -       20.2206   57.0000   90.0000 41

#__ type_ start__ end____ width___ exp.time_
  4 omega   45.00   84.00   1.0000    3.8800
omega____ theta____ kappa____ phi______ frames
    -       20.2206   57.0000  -60.0000 39

#__ type_ start__ end____ width___ exp.time_
  5 omega   56.00   91.00   1.0000    3.8800
omega____ theta____ kappa____ phi______ frames
    -       20.2206   77.0000    0.0000 35

#__ type_ start__ end____ width___ exp.time_
  6 omega   35.00   99.00   1.0000    3.8800
omega____ theta____ kappa____ phi______ frames
    -       20.2206 -178.0000  -60.0000 64
;
_diffrn_measurement_device_type 'SuperNova, Dual, Cu at zero, Eos'
_diffrn_measurement_method '\w scans'
_diffrn_orient_matrix_UB_11 0.0522236000
_diffrn_orient_matrix_UB_12 -0.0039052000
_diffrn_orient_matrix_UB_13 0.0380912000
_diffrn_orient_matrix_UB_21 0.0383007000
_diffrn_orient_matrix_UB_22 -0.0014556000
_diffrn_orient_matrix_UB_23 -0.0302521000
_diffrn_orient_matrix_UB_31 0.0051484000
_diffrn_orient_matrix_UB_32 0.0499973000
_diffrn_orient_matrix_UB_33 0.0021216000
_diffrn_radiation_monochromator mirror
_diffrn_radiation_type 'Mo K\a'
_diffrn_radiation_wavelength 0.71073
_diffrn_reflns_av_R_equivalents 0.0746
_diffrn_reflns_av_unetI/netI 0.1468
_diffrn_reflns_limit_h_max 13
_diffrn_reflns_limit_h_min -15
_diffrn_reflns_limit_k_max 17
_diffrn_reflns_limit_k_min -19
_diffrn_reflns_limit_l_max 15
_diffrn_reflns_limit_l_min -20
_diffrn_reflns_number 10469
_diffrn_reflns_theta_full 25.0000
_diffrn_reflns_theta_max 29.04
_diffrn_reflns_theta_min 2.98
_diffrn_source 'SuperNova (Mo) X-ray Source'
_exptl_absorpt_coefficient_mu 4.581
_exptl_absorpt_correction_T_max 1.00000
_exptl_absorpt_correction_T_min 0.61618
_exptl_absorpt_correction_type multi-scan
_exptl_absorpt_process_details
;
CrysAlisPro, Agilent Technologies,
Version 1.171.35.19 (release 27-10-2011 CrysAlis171 .NET)
(compiled Oct 27 2011,15:02:11)
Empirical absorption correction using spherical harmonics,
 implemented in SCALE3 ABSPACK scaling algorithm.
;
_exptl_crystal_colour 'clear whiteish colourless'
_exptl_crystal_colour_lustre clear
_exptl_crystal_colour_modifier whiteish
_exptl_crystal_colour_primary colourless
_exptl_crystal_density_diffrn 1.6135
_exptl_crystal_density_method 'not measured'
_exptl_crystal_description cube
_exptl_crystal_F_000 1127.9437
_exptl_crystal_size_max 0.5
_exptl_crystal_size_mid 0.4
_exptl_crystal_size_min 0.3
_refine_diff_density_max 1.4082
_refine_diff_density_min -1.2365
_refine_diff_density_rms 0.2890
_refine_ls_d_res_high 0.7321
_refine_ls_d_res_low 6.8255
_refine_ls_goodness_of_fit_ref 0.9042
_refine_ls_hydrogen_treatment mixed
_refine_ls_matrix_type full
_refine_ls_number_constraints 35
_refine_ls_number_parameters 251
_refine_ls_number_reflns 5350
_refine_ls_number_restraints 2
_refine_ls_restrained_S_all 0.9040
_refine_ls_R_factor_all 0.1345
_refine_ls_R_factor_gt 0.0586
_refine_ls_shift/su_max 0.0000
_refine_ls_shift/su_mean 0.0000
_refine_ls_structure_factor_coef Fsqd
_refine_ls_weighting_details 'w=1/[\s^2^(Fo^2^)+(0.0274P)^2^] where P=(Fo^2^+2Fc^2^)/3'
_refine_ls_weighting_scheme calc
_refine_ls_wR_factor_gt 0.0912
_refine_ls_wR_factor_ref 0.1278
_reflns_Friedel_coverage 0.0
_reflns_limit_h_max 10
_reflns_limit_h_min -15
_reflns_limit_k_max 19
_reflns_limit_k_min 0
_reflns_limit_l_max 20
_reflns_limit_l_min -9
_reflns_number_gt 2551
_reflns_number_total 5350
_reflns_threshold_expression I>=2u(I)
_cod_data_source_file c9nj04440j2.cif
_cod_data_source_block 4
_cod_depositor_comments
;Adding full bibliography for 7059065--7059073.cif.

 Adding full bibliography for 7059065--7059073.cif.
;
_cod_original_sg_symbol_Hall '-P 2ybc (x-z,y,z)'
_cod_database_code 7059067
_chemical_oxdiff_formula 'C26 H20 N3 Se Zn Br2'
_reflns_odcompleteness_completeness 99.74
_reflns_odcompleteness_iscentric 1
_reflns_odcompleteness_theta 26.32
_olex2_refinement_description
;
1. Fixed Uiso
 At 1.2 times of:
  All C(H) groups
 At 1.5 times of:
  All C(H,H,H) groups, All O(H) groups
2. Restrained distances
 O1-H1
 0.85 with sigma of 0.01
 C19-H1
 1.880605 with sigma of 0.02
3.a Aromatic/amide H refined with riding coordinates:
 C12(H12), C9(H9), C14(H14), C8(H8), C5(H5), C7(H7), C6(H6)
3.b Idealised Me refined as rotating group:
 C16(H16a,H16b,H16c), C3(H3a,H3b,H3c), C18(H18a,H18b,H18c), C17(H17a,H17b,
 H17c), C19(H19a,H19b,H19c)
;
_olex2_submission_special_instructions 'No special instructions were received'

loop_
_space_group_symop_id
_space_group_symop_operation_xyz
1 x,y,z
2 -x+1/2,y+1/2,-z+1/2
3 -x,-y,-z
4 x-1/2,-y-1/2,z-1/2

loop_
_atom_site_label
_atom_site_type_symbol
_atom_site_fract_x
_atom_site_fract_y
_atom_site_fract_z
_atom_site_U_iso_or_equiv
_atom_site_adp_type
_atom_site_occupancy
_atom_site_refinement_flags_posn
Zn1 Zn 0.19548(7) 0.35481(5) 0.06781(5) 0.0460(2) Uani 1.000000 .
Br2 Br 0.23861(8) 0.24618(5) 0.18914(5) 0.0638(3) Uani 1.000000 .
Br1 Br 0.00126(8) 0.33814(5) -0.04130(5) 0.0725(3) Uani 1.000000 .
S1 S 0.35784(17) 0.37443(11) 0.00229(10) 0.0471(4) Uani 1.000000 .
N1 N 0.5094(5) 0.2227(3) 0.0568(3) 0.0388(12) Uani 1.000000 .
N2 N 0.6012(5) 0.2447(3) 0.1942(3) 0.0406(13) Uani 1.000000 .
C2 C 0.5296(6) 0.3225(4) 0.1691(4) 0.0379(15) Uani 1.000000 .
N4 N 0.5930(5) 0.1826(3) 0.1269(3) 0.0434(13) Uani 1.000000 .
C1 C 0.4662(6) 0.3079(4) 0.0779(4) 0.0398(15) Uani 1.000000 .
C10 C 0.4787(6) 0.1750(4) -0.0322(4) 0.0410(15) Uani 1.000000 .
C11 C 0.3938(7) 0.1051(4) -0.0487(4) 0.0447(17) Uani 1.000000 .
C16 C 0.3335(7) 0.0700(5) 0.0230(4) 0.0579(19) Uani 1.000000 .
H16a H 0.3916(12) 0.034(3) 0.0685(16) 0.087(3) Uiso 1.000000 GR
H16b H 0.306(4) 0.1229(5) 0.052(2) 0.087(3) Uiso 1.000000 GR
H16c H 0.265(2) 0.030(3) -0.0056(6) 0.087(3) Uiso 1.000000 GR
C4 C 0.5290(6) 0.4013(4) 0.2319(4) 0.0409(15) Uani 1.000000 .
C3 C 0.6865(7) 0.2194(5) 0.2834(4) 0.059(2) Uani 1.000000 .
H3a H 0.728(3) 0.2751(7) 0.3117(13) 0.089(3) Uiso 1.000000 GR
H3b H 0.6414(8) 0.192(3) 0.3226(11) 0.089(3) Uiso 1.000000 GR
H3c H 0.745(2) 0.174(2) 0.2737(5) 0.089(3) Uiso 1.000000 GR
C12 C 0.3628(6) 0.0645(4) -0.1359(4) 0.0453(16) Uani 1.000000 .
H12 H 0.3052(6) 0.0161(4) -0.1492(4) 0.0544(19) Uiso 1.000000 R
C9 C 0.5416(7) 0.4931(4) 0.2029(4) 0.0529(18) Uani 1.000000 .
H9 H 0.5514(7) 0.5040(4) 0.1446(4) 0.063(2) Uiso 1.000000 R
C15 C 0.5401(6) 0.2071(4) -0.0945(4) 0.0487(17) Uani 1.000000 .
C13 C 0.4164(7) 0.0952(4) -0.2032(4) 0.0497(18) Uani 1.000000 .
C14 C 0.5048(7) 0.1647(5) -0.1808(4) 0.0550(18) Uani 1.000000 .
H14 H 0.5426(7) 0.1841(5) -0.2253(4) 0.066(2) Uiso 1.000000 R
C8 C 0.5396(7) 0.5685(5) 0.2610(6) 0.066(2) Uani 1.000000 .
H8 H 0.5477(7) 0.6299(5) 0.2413(6) 0.080(3) Uiso 1.000000 R
C18 C 0.6401(8) 0.2808(5) -0.0710(5) 0.077(3) Uani 1.000000 .
H18a H 0.6061(11) 0.3401(9) -0.059(3) 0.116(4) Uiso 1.000000 GR
H18b H 0.702(2) 0.2611(16) -0.017(2) 0.116(4) Uiso 1.000000 GR
H18c H 0.676(3) 0.288(3) -0.1216(14) 0.116(4) Uiso 1.000000 GR
C17 C 0.3766(7) 0.0555(5) -0.2997(4) 0.076(2) Uani 1.000000 .
H17a H 0.417(4) -0.0038(18) -0.3018(9) 0.114(4) Uiso 1.000000 GR
H17b H 0.2895(9) 0.046(3) -0.3170(13) 0.114(4) Uiso 1.000000 GR
H17c H 0.398(4) 0.0991(17) -0.3416(6) 0.114(4) Uiso 1.000000 GR
C5 C 0.5131(7) 0.3870(5) 0.3187(4) 0.058(2) Uani 1.000000 .
H5 H 0.5024(7) 0.3261(5) 0.3386(4) 0.070(2) Uiso 1.000000 R
C7 C 0.5257(8) 0.5532(5) 0.3483(6) 0.080(3) Uani 1.000000 .
H7 H 0.5249(8) 0.6038(5) 0.3875(6) 0.096(3) Uiso 1.000000 R
C6 C 0.5133(8) 0.4637(6) 0.3754(5) 0.073(2) Uani 1.000000 .
H6 H 0.5046(8) 0.4533(6) 0.4341(5) 0.087(3) Uiso 1.000000 R
O1 O 0.1632(6) 0.4792(3) 0.1242(3) 0.0792(17) Uani 1.000000 D
H1 H 0.119(7) 0.520(3) 0.091(2) 0.119(3) Uiso 1.000000 DR
C19 C 0.2110(7) 0.5097(5) 0.2153(5) 0.081(3) Uani 1.000000 D
H19a H 0.275(3) 0.555(3) 0.2178(7) 0.121(4) Uiso 1.000000 GR
H19b H 0.1470(12) 0.538(3) 0.2369(13) 0.121(4) Uiso 1.000000 GR
H19c H 0.244(5) 0.4566(7) 0.2534(8) 0.121(4) Uiso 1.000000 GR

loop_
_atom_site_aniso_label
_atom_site_aniso_U_11
_atom_site_aniso_U_22
_atom_site_aniso_U_33
_atom_site_aniso_U_12
_atom_site_aniso_U_13
_atom_site_aniso_U_23
Zn1 0.0461(6) 0.0411(4) 0.0525(4) 0.0070(4) 0.0162(4) 0.0000(3)
Br2 0.0785(7) 0.0533(5) 0.0715(5) 0.0098(4) 0.0409(5) 0.0179(3)
Br1 0.0520(6) 0.0670(5) 0.0881(6) 0.0111(4) 0.0006(5) -0.0221(4)
S1 0.0487(13) 0.0534(10) 0.0398(8) 0.0052(8) 0.0129(8) 0.0119(7)
N1 0.035(4) 0.039(3) 0.044(3) 0.003(2) 0.013(3) 0.007(2)
N2 0.047(4) 0.041(3) 0.032(2) 0.006(2) 0.007(2) 0.003(2)
C2 0.038(4) 0.033(3) 0.049(3) 0.014(3) 0.021(3) 0.013(3)
N4 0.043(4) 0.038(3) 0.048(3) 0.004(3) 0.011(3) 0.004(2)
C1 0.042(4) 0.042(4) 0.041(3) 0.001(3) 0.019(3) 0.004(3)
C10 0.043(5) 0.040(4) 0.040(3) 0.003(3) 0.011(3) -0.007(3)
C11 0.050(5) 0.037(4) 0.050(4) 0.004(3) 0.020(4) 0.002(3)
C16 0.054(5) 0.065(5) 0.060(4) -0.015(4) 0.024(4) 0.004(3)
C4 0.040(5) 0.038(4) 0.043(3) -0.001(3) 0.008(3) -0.001(3)
C3 0.057(6) 0.064(5) 0.049(4) 0.015(4) -0.000(4) -0.000(3)
C12 0.043(5) 0.044(4) 0.050(4) 0.002(3) 0.015(3) -0.007(3)
C9 0.057(5) 0.040(4) 0.062(4) -0.001(3) 0.017(4) -0.000(3)
C15 0.045(5) 0.047(4) 0.062(4) -0.006(3) 0.027(4) -0.004(3)
C13 0.052(5) 0.050(4) 0.050(4) 0.001(3) 0.019(4) -0.020(3)
C14 0.052(5) 0.067(5) 0.050(4) -0.006(4) 0.022(4) -0.008(3)
C8 0.053(6) 0.040(4) 0.098(6) -0.005(4) 0.007(5) 0.001(4)
C18 0.086(7) 0.078(6) 0.079(5) -0.036(5) 0.040(5) -0.011(4)
C17 0.059(6) 0.110(7) 0.062(4) -0.014(5) 0.022(4) -0.039(4)
C5 0.080(6) 0.047(4) 0.050(4) 0.008(4) 0.023(4) 0.005(3)
C7 0.081(7) 0.052(5) 0.093(6) 0.005(5) -0.002(5) -0.030(4)
C6 0.087(7) 0.075(6) 0.055(4) 0.013(5) 0.016(5) -0.009(4)
O1 0.103(5) 0.052(3) 0.073(3) 0.029(3) 0.008(3) -0.018(3)
C19 0.071(7) 0.062(5) 0.087(5) 0.022(4) -0.016(5) -0.042(4)

loop_
_atom_type_symbol
_atom_type_scat_dispersion_real
_atom_type_scat_dispersion_imag
_atom_type_scat_Cromer_Mann_a1
_atom_type_scat_Cromer_Mann_a2
_atom_type_scat_Cromer_Mann_a3
_atom_type_scat_Cromer_Mann_a4
_atom_type_scat_Cromer_Mann_b1
_atom_type_scat_Cromer_Mann_b2
_atom_type_scat_Cromer_Mann_b3
_atom_type_scat_Cromer_Mann_b4
_atom_type_scat_Cromer_Mann_c
_atom_type_scat_source
_atom_type_scat_dispersion_source
C 0.00347 0.00161 2.31000 1.02000 1.58860 0.86500 20.84390 10.20750 0.56870 51.65120 0.215599998832 'International Tables Volume C Table 6.1.1.4 (pp. 500-502)' 'Henke, Gullikson and Davis, At. Data and Nucl. Data Tables, 1993, 54, 2'
H 0.00000 0.00000 0.49300 0.32291 0.14019 0.04081 10.51090 26.12570 3.14236 57.79970 0.0030380000826 'International Tables Volume C Table 6.1.1.4 (pp. 500-502)' 'Henke, Gullikson and Davis, At. Data and Nucl. Data Tables, 1993, 54, 2'
Zn 0.31207 1.46666 14.07430 7.03180 5.16520 2.41000 3.26550 0.23330 10.31630 58.70970 1.30410003662 'International Tables Volume C Table 6.1.1.4 (pp. 500-502)' 'Henke, Gullikson and Davis, At. Data and Nucl. Data Tables, 1993, 54, 2'
O 0.01158 0.00611 3.04850 2.28680 1.54630 0.86700 13.27710 5.70110 0.32390 32.90890 0.250800013542 'International Tables Volume C Table 6.1.1.4 (pp. 500-502)' 'Henke, Gullikson and Davis, At. Data and Nucl. Data Tables, 1993, 54, 2'
N 0.00653 0.00323 12.21260 3.13220 2.01250 1.16630 0.00570 9.89330 28.99750 0.58260 -11.5290002823 'International Tables Volume C Table 6.1.1.4 (pp. 500-502)' 'Henke, Gullikson and Davis, At. Data and Nucl. Data Tables, 1993, 54, 2'
S 0.12424 0.12443 6.90530 5.20340 1.43790 1.58630 1.46790 22.21510 0.25360 56.17200 0.866900026798 'International Tables Volume C Table 6.1.1.4 (pp. 500-502)' 'Henke, Gullikson and Davis, At. Data and Nucl. Data Tables, 1993, 54, 2'
Br -0.28346 2.55990 17.17890 5.23580 5.63770 3.98510 2.17230 16.57960 0.26090 41.43280 2.95569992065 'International Tables Volume C Table 6.1.1.4 (pp. 500-502)' 'Henke, Gullikson and Davis, At. Data and Nucl. Data Tables, 1993, 54, 2'

loop_
_geom_angle_atom_site_label_1
_geom_angle_atom_site_label_2
_geom_angle_atom_site_label_3
_geom_angle
Br1 Zn1 Br2 116.00(4)
S1 Zn1 Br2 112.85(5)
S1 Zn1 Br1 113.94(5)
O1 Zn1 Br2 105.23(14)
O1 Zn1 Br1 98.03(17)
O1 Zn1 S1 109.1(2)
C1 S1 Zn1 99.05(19)
C1 N1 N4 114.1(5)
C10 N1 N4 118.4(5)
C10 N1 C1 127.4(5)
N4 N2 C2 113.9(5)
C3 N2 C2 130.3(5)
C3 N2 N4 115.7(5)
C1 C2 N2 105.6(5)
C4 C2 N2 122.7(5)
C4 C2 C1 131.7(5)
N2 N4 N1 102.5(4)
N1 C1 S1 124.3(4)
C2 C1 S1 131.8(5)
C2 C1 N1 103.8(5)
C11 C10 N1 119.3(5)
C15 C10 N1 115.8(5)
C15 C10 C11 124.9(5)
C16 C11 C10 122.8(5)
C12 C11 C10 117.5(5)
C12 C11 C16 119.7(6)
C9 C4 C2 119.2(5)
C5 C4 C2 121.8(5)
C5 C4 C9 119.0(6)
C13 C12 C11 121.1(6)
C8 C9 C4 119.9(6)
C14 C15 C10 115.1(6)
C18 C15 C10 123.1(6)
C18 C15 C14 121.8(5)
C14 C13 C12 118.3(5)
C17 C13 C12 121.0(6)
C17 C13 C14 120.7(6)
C13 C14 C15 123.0(6)
C7 C8 C9 120.5(6)
C6 C5 C4 119.6(6)
C6 C7 C8 118.9(7)
C7 C6 C5 122.1(7)
C19 O1 Zn1 127.7(4)

loop_
_geom_bond_atom_site_label_1
_geom_bond_atom_site_label_2
_geom_bond_distance
Zn1 Br2 2.3413(9)
Zn1 Br1 2.3830(11)
Zn1 S1 2.3264(18)
Zn1 O1 2.029(4)
S1 C1 1.717(6)
N1 N4 1.342(6)
N1 C1 1.369(7)
N1 C10 1.461(6)
N2 C2 1.359(7)
N2 N4 1.328(6)
N2 C3 1.478(7)
C2 C1 1.389(8)
C2 C4 1.465(7)
C10 C11 1.356(8)
C10 C15 1.388(7)
C11 C16 1.511(7)
C11 C12 1.393(7)
C4 C9 1.390(7)
C4 C5 1.386(7)
C12 C13 1.386(8)
C9 C8 1.385(8)
C15 C14 1.395(8)
C15 C18 1.509(9)
C13 C14 1.378(9)
C13 C17 1.515(8)
C8 C7 1.388(9)
C5 C6 1.382(8)
C7 C6 1.349(9)
O1 C19 1.407(7)

loop_
_restr_distance_atom_site_label_1
_restr_distance_atom_site_label_2
_restr_distance_site_symmetry_2
_restr_distance_target
_restr_distance_target_weight_param
_restr_distance_diff
O1 H1 1 0.8500 0.0100 0.0041
C19 H1 1 1.8806 0.0200 -0.0212
